data_8101300
loop_
_publ_author_name
'Gesing, Thorsten M.'
'Uecker, Reinhard'
'Buhl, J.-C.'

_publ_section_title
;
Crystal structure of distrontium lanthanum gallium pentaoxide, Sr~2~LaGaO~5~
;
_journal_issue 3
_journal_name_full 'Zeitschrift f\"ur Kristallographie - New Crystal Structures'
_journal_page_first 317
_journal_page_last 317
_journal_volume 215
_journal_year 2000
_chemical_formula_moiety Sr2LaGaO5
_chemical_formula_structural 'Sr2 La Ga O5'
_chemical_formula_sum 'Ga La O5 Sr2'
_chemical_formula_weight 463.87
_chemical_name_common Sr2LaGaO5
_space_group_IT_number 140
_symmetry_cell_setting tetragonal
_symmetry_Int_Tables_number 140
_symmetry_space_group_name_Hall '-I 4 2c'
_symmetry_space_group_name_H-M 'I 4/m c m'
_cell_angle_alpha 90.00
_cell_angle_beta 90.00
_cell_angle_gamma 90.00
_cell_formula_units_Z 4
_cell_length_a 6.93387(44)
_cell_length_b 6.93387(44)
_cell_length_c 11.28230(81)
_cell_measurement_temperature 295(2)
_cell_volume 542.44(6)
_diffrn_ambient_temperature 295(2)
_pd_calc_method 'Rietveld Refinement'
_pd_proc_ls_prof_R_factor 0.0180
_pd_proc_ls_prof_wR_expected 0.0126
_pd_proc_ls_prof_wR_factor 0.0271
_cod_database_code 8101300
_pd_proc_ls_prof_r_factor_on_i 0.0314
_pd_proc_ls_prof_r_factor_on_f 0.0193

loop_
_symmetry_equiv_pos_as_xyz
x,y,z
-x,-y,z
x,-y,1/2+z
-x,y,1/2+z
-y,x,z
y,-x,z
y,x,1/2+z
-y,-x,1/2+z
-x,-y,-z
x,y,-z
-x,y,1/2-z
x,-y,1/2-z
y,-x,-z
-y,x,-z
-y,-x,1/2-z
y,x,1/2-z
1/2+x,1/2+y,1/2+z
1/2-x,1/2-y,1/2+z
1/2+x,1/2-y,z
1/2-x,1/2+y,z
1/2-y,1/2+x,1/2+z
1/2+y,1/2-x,1/2+z
1/2+y,1/2+x,z
1/2-y,1/2-x,z
1/2-x,1/2-y,1/2-z
1/2+x,1/2+y,1/2-z
1/2-x,1/2+y,-z
1/2+x,1/2-y,-z
1/2+y,1/2-x,1/2-z
1/2-y,1/2+x,1/2-z
1/2-y,1/2-x,-z
1/2+y,1/2+x,-z

loop_
_atom_site_label
_atom_site_fract_x
_atom_site_fract_y
_atom_site_fract_z
_atom_site_occupancy
_atom_site_thermal_displace_type
_atom_site_U_iso_or_equiv
_atom_site_symmetry_multiplicity
_atom_site_Wyckoff_symbol
Sr(1) 0.18095(134) 0.68095 0.0 0.5 Uiso 0.017 8 h
La(1) 0.18095(134) 0.68095 0.0 0.5 Uiso 0.017 8 h
Sr(2) 0.0 0. 0.25 1.0 Uiso 0.015 4 a
Ga(1) 0.0 0.5 0.25 1.0 Uiso 0.018 4 b
O(1) 0.0 0.0 0.0 1.0 Uiso 0.032 4 c
O(2) 0.14343(820) 0.64343 0.64207(497) 1.0 Uiso 0.035 16 l

loop_
_geom_bond_atom_site_label_1
_geom_bond_atom_site_label_2
_geom_bond_distance
_geom_bond_publ_flag
Sr1 O2 2.46(6) y
Sr1 O2 2.46(6) y
Sr1 O1 2.543(4) y
Sr1 O1 2.543(4) y
Sr1 O2 2.75(4) y
Sr1 O2 2.75(4) y
Sr1 O2 2.75(4) y
Sr1 O2 2.75(4) y
Sr2 O1 2.821(2) y
Sr2 O1 2.821(2) y
Sr2 O2 2.95(3) y
Sr2 O2 2.95(3) y
Sr2 O2 2.95(3) y
Sr2 O2 2.95(3) y
Sr2 O2 2.95(3) y
Sr2 O2 2.95(3) y
Sr2 O2 2.95(3) y
Sr2 O2 2.95(3) y
Ga1 O2 1.76(6) y
Ga1 O2 1.76(6) y
Ga1 O2 1.76(6) y
Ga1 O2 1.76(6) y
